data_2221557
loop_
_publ_author_name
'Sheng, Peng-Peng'
'Zhang, Jun-Ying'
'Zhang, Lin'

_publ_section_title 3,3,5,5-Tetramethyl-3,5-disila-4,10-dioxatetracyclo[5.5.1.0^2,6^.0^8,12^]tridecane-9,11-dione
_journal_coeditor_code XU2490
_journal_issue 4
_journal_name_full 'Acta Crystallographica Section E'
_journal_page_first o788
_journal_paper_doi 10.1107/S1600536809009222
_journal_volume 65
_journal_year 2009
_chemical_formula_iupac 'C13 H20 O4 Si2'
_chemical_formula_moiety 'C13 H20 O4 Si2'
_chemical_formula_sum 'C13 H20 O4 Si2'
_chemical_formula_weight 296.47
_chemical_name_systematic
;
3,3,5,5-Tetramethyl-3,5-disila-4,10-
dioxatetracyclo[5.5.1.0^2,6^.0^8,12^]tridecane-9,11-dione
;
_space_group_IT_number 14
_symmetry_cell_setting monoclinic
_symmetry_space_group_name_Hall '-P 2yn'
_symmetry_space_group_name_H-M 'P 1 21/n 1'
_atom_sites_solution_hydrogens geom
_atom_sites_solution_primary direct
_atom_sites_solution_secondary difmap
_audit_creation_method SHELXL-97
_cell_angle_alpha 90.00
_cell_angle_beta 95.84(3)
_cell_angle_gamma 90.00
_cell_formula_units_Z 4
_cell_length_a 8.0475(16)
_cell_length_b 12.047(2)
_cell_length_c 15.361(3)
_cell_measurement_reflns_used 687
_cell_measurement_temperature 173(2)
_cell_measurement_theta_max 27.48
_cell_measurement_theta_min 2.17
_cell_volume 1481.5(5)
_computing_cell_refinement 'RAPID-AUTO (Rigaku, 2001)'
_computing_data_collection 'RAPID-AUTO (Rigaku, 2001)'
_computing_data_reduction 'RAPID-AUTO (Rigaku, 2001)'
_computing_molecular_graphics 'XP in SHELXTL (Sheldrick, 2008)'
_computing_publication_material 'SHELXL97 (Sheldrick, 2008)'
_computing_structure_refinement 'SHELXL97 (Sheldrick, 2008)'
_computing_structure_solution 'SHELXS97 (Sheldrick, 2008)'
_diffrn_ambient_temperature 173(2)
_diffrn_measured_fraction_theta_full 1.000
_diffrn_measured_fraction_theta_max 1.000
_diffrn_measurement_device_type 'Rigaku R-AXIS RAPID IP area-detector'
_diffrn_measurement_method '\w scans at fixed \c = 45\%'
_diffrn_radiation_monochromator graphite
_diffrn_radiation_source 'rotating anode'
_diffrn_radiation_type MoK\a
_diffrn_radiation_wavelength 0.71073
_diffrn_reflns_av_R_equivalents 0.0161
_diffrn_reflns_av_sigmaI/netI 0.0381
_diffrn_reflns_limit_h_max 10
_diffrn_reflns_limit_h_min -10
_diffrn_reflns_limit_k_max 15
_diffrn_reflns_limit_k_min -15
_diffrn_reflns_limit_l_max 19
_diffrn_reflns_limit_l_min -19
_diffrn_reflns_number 6539
_diffrn_reflns_theta_full 27.48
_diffrn_reflns_theta_max 27.48
_diffrn_reflns_theta_min 2.15
_diffrn_standards_number 0
_exptl_absorpt_coefficient_mu 0.246
_exptl_absorpt_correction_T_max 0.9079
_exptl_absorpt_correction_T_min 0.8330
_exptl_absorpt_correction_type multi-scan
_exptl_absorpt_process_details '(ABSCOR; Higashi, 1995)'
_exptl_crystal_colour colourless
_exptl_crystal_density_diffrn 1.329
_exptl_crystal_density_method 'not measured'
_exptl_crystal_description block
_exptl_crystal_F_000 632
_exptl_crystal_size_max 0.77
_exptl_crystal_size_mid 0.55
_exptl_crystal_size_min 0.40
_refine_diff_density_max 0.266
_refine_diff_density_min -0.374
_refine_ls_extinction_method none
_refine_ls_goodness_of_fit_ref 1.152
_refine_ls_hydrogen_treatment constr
_refine_ls_matrix_type full
_refine_ls_number_parameters 172
_refine_ls_number_reflns 3398
_refine_ls_number_restraints 0
_refine_ls_restrained_S_all 1.152
_refine_ls_R_factor_all 0.0612
_refine_ls_R_factor_gt 0.0440
_refine_ls_shift/su_max 0.000
_refine_ls_shift/su_mean 0.000
_refine_ls_structure_factor_coef Fsqd
_refine_ls_weighting_details 'calc w=1/[\s^2^(Fo^2^)+(0.0539P)^2^] where P=(Fo^2^+2Fc^2^)/3'
_refine_ls_weighting_scheme calc
_refine_ls_wR_factor_gt 0.0954
_refine_ls_wR_factor_ref 0.1015
_reflns_number_gt 2921
_reflns_number_total 3398
_reflns_threshold_expression I>2\s(I)
_cod_data_source_file xu2490.cif
_cod_data_source_block I
_cod_original_sg_symbol_H-M 'P 21/n'
_cod_database_code 2221557
_cod_database_fobs_code 2221557

loop_
_symmetry_equiv_pos_as_xyz
'x, y, z'
'-x+1/2, y+1/2, -z+1/2'
'-x, -y, -z'
'x-1/2, -y-1/2, z-1/2'

loop_
_atom_site_type_symbol
_atom_site_label
_atom_site_fract_x
_atom_site_fract_y
_atom_site_fract_z
_atom_site_U_iso_or_equiv
_atom_site_adp_type
_atom_site_calc_flag
_atom_site_refinement_flags
_atom_site_occupancy
_atom_site_disorder_assembly
_atom_site_disorder_group
Si Si1 0.16741(6) 0.26208(4) 0.90062(3) 0.02159(13) Uani d . 1 . .
Si Si2 -0.13909(6) 0.22004(4) 0.97218(3) 0.01986(13) Uani d . 1 . .
O O1 0.1060(2) 0.08686(13) 1.26700(10) 0.0447(4) Uani d . 1 . .
O O2 0.34875(17) 0.10991(11) 1.21113(8) 0.0295(3) Uani d . 1 . .
O O3 0.57506(18) 0.17797(12) 1.15730(9) 0.0371(4) Uani d . 1 . .
O O4 -0.03918(16) 0.25012(11) 0.88621(8) 0.0268(3) Uani d . 1 . .
C C1 0.1966(3) 0.14869(17) 1.23476(11) 0.0295(4) Uani d . 1 . .
C C2 0.4400(2) 0.19586(15) 1.17782(11) 0.0264(4) Uani d . 1 . .
C C3 0.3389(2) 0.30054(14) 1.17335(11) 0.0239(4) Uani d . 1 . .
H H3A 0.3993 0.3615 1.2076 0.029 Uiso calc R 1 . .
C C4 0.2776(2) 0.33916(14) 1.07905(11) 0.0216(4) Uani d . 1 . .
H H4A 0.3590 0.3866 1.0509 0.026 Uiso calc R 1 . .
C C5 0.1164(2) 0.39877(14) 1.09749(11) 0.0239(4) Uani d . 1 . .
H H5A 0.0507 0.4253 1.0435 0.029 Uiso calc R 1 . .
H H5B 0.1368 0.4605 1.1397 0.029 Uiso calc R 1 . .
C C6 0.0379(2) 0.29693(14) 1.13743(11) 0.0222(4) Uani d . 1 . .
H H6A -0.0747 0.3105 1.1575 0.027 Uiso calc R 1 . .
C C7 0.1770(2) 0.26977(15) 1.21202(11) 0.0254(4) Uani d . 1 . .
H H7A 0.1630 0.3151 1.2653 0.031 Uiso calc R 1 . .
C C8 0.2102(2) 0.23867(14) 1.02310(10) 0.0196(3) Uani d . 1 . .
H H8A 0.2885 0.1746 1.0341 0.024 Uiso calc R 1 . .
C C9 0.0397(2) 0.21144(13) 1.06256(10) 0.0191(3) Uani d . 1 . .
H H9A 0.0451 0.1348 1.0876 0.023 Uiso calc R 1 . .
C C10 0.2621(3) 0.15072(18) 0.83835(13) 0.0359(5) Uani d . 1 . .
H H10A 0.2381 0.1647 0.7755 0.054 Uiso calc R 1 . .
H H10B 0.2149 0.0788 0.8528 0.054 Uiso calc R 1 . .
H H10C 0.3832 0.1498 0.8539 0.054 Uiso calc R 1 . .
C C11 0.2318(2) 0.40101(16) 0.86415(12) 0.0299(4) Uani d . 1 . .
H H11A 0.2057 0.4074 0.8006 0.045 Uiso calc R 1 . .
H H11B 0.3523 0.4105 0.8793 0.045 Uiso calc R 1 . .
H H11C 0.1716 0.4585 0.8933 0.045 Uiso calc R 1 . .
C C12 -0.2961(2) 0.32903(15) 0.98616(12) 0.0278(4) Uani d . 1 . .
H H12A -0.3828 0.3271 0.9365 0.042 Uiso calc R 1 . .
H H12B -0.2418 0.4019 0.9888 0.042 Uiso calc R 1 . .
H H12C -0.3470 0.3158 1.0405 0.042 Uiso calc R 1 . .
C C13 -0.2450(3) 0.08331(15) 0.95812(14) 0.0348(5) Uani d . 1 . .
H H13A -0.3371 0.0884 0.9114 0.052 Uiso calc R 1 . .
H H13B -0.2890 0.0621 1.0129 0.052 Uiso calc R 1 . .
H H13C -0.1647 0.0273 0.9427 0.052 Uiso calc R 1 . .

loop_
_atom_site_aniso_label
_atom_site_aniso_U_11
_atom_site_aniso_U_22
_atom_site_aniso_U_33
_atom_site_aniso_U_12
_atom_site_aniso_U_13
_atom_site_aniso_U_23
Si1 0.0194(2) 0.0322(3) 0.0130(2) 0.0056(2) 0.00060(17) -0.00032(18)
Si2 0.0180(2) 0.0239(2) 0.0170(2) 0.00166(18) -0.00122(17) -0.00031(17)
O1 0.0419(9) 0.0574(10) 0.0347(8) -0.0030(7) 0.0025(7) 0.0191(7)
O2 0.0328(8) 0.0327(7) 0.0219(6) 0.0063(6) -0.0031(5) 0.0023(5)
O3 0.0284(8) 0.0543(9) 0.0280(7) 0.0140(7) 0.0002(6) 0.0065(6)
O4 0.0209(7) 0.0447(8) 0.0142(6) 0.0031(6) -0.0012(5) 0.0008(5)
C1 0.0314(10) 0.0421(11) 0.0141(8) 0.0028(8) -0.0025(7) 0.0031(7)
C2 0.0281(10) 0.0355(10) 0.0139(8) 0.0037(8) -0.0066(7) 0.0004(7)
C3 0.0238(9) 0.0289(9) 0.0175(8) 0.0026(7) -0.0046(7) -0.0023(7)
C4 0.0210(9) 0.0251(8) 0.0177(8) 0.0024(7) -0.0022(7) 0.0000(6)
C5 0.0257(9) 0.0243(9) 0.0206(8) 0.0051(7) -0.0033(7) -0.0031(6)
C6 0.0212(9) 0.0300(9) 0.0150(8) 0.0063(7) 0.0004(6) -0.0022(6)
C7 0.0278(10) 0.0351(10) 0.0128(8) 0.0045(8) -0.0009(7) -0.0035(7)
C8 0.0180(8) 0.0258(8) 0.0146(7) 0.0066(7) -0.0004(6) -0.0011(6)
C9 0.0212(8) 0.0220(8) 0.0139(8) 0.0042(6) 0.0005(6) -0.0009(6)
C10 0.0392(12) 0.0486(12) 0.0206(9) 0.0149(10) 0.0056(8) -0.0044(8)
C11 0.0270(10) 0.0403(11) 0.0218(9) 0.0021(8) 0.0003(7) 0.0042(7)
C12 0.0215(9) 0.0322(9) 0.0294(10) 0.0058(7) 0.0018(7) 0.0022(7)
C13 0.0357(11) 0.0292(10) 0.0373(11) -0.0018(8) -0.0078(9) -0.0021(8)

loop_
_atom_type_symbol
_atom_type_description
_atom_type_scat_dispersion_real
_atom_type_scat_dispersion_imag
_atom_type_scat_source
C C 0.0033 0.0016 'International Tables Vol C Tables 4.2.6.8 and 6.1.1.4'
H H 0.0000 0.0000 'International Tables Vol C Tables 4.2.6.8 and 6.1.1.4'
O O 0.0106 0.0060 'International Tables Vol C Tables 4.2.6.8 and 6.1.1.4'
Si Si 0.0817 0.0704 'International Tables Vol C Tables 4.2.6.8 and 6.1.1.4'

loop_
_geom_angle_atom_site_label_1
_geom_angle_atom_site_label_2
_geom_angle_atom_site_label_3
_geom_angle_site_symmetry_1
_geom_angle_site_symmetry_3
_geom_angle
_geom_angle_publ_flag
O4 Si1 C11 . . 110.16(8) ?
O4 Si1 C10 . . 109.06(9) ?
C11 Si1 C10 . . 110.76(10) ?
O4 Si1 C8 . . 101.37(8) ?
C11 Si1 C8 . . 113.90(8) ?
C10 Si1 C8 . . 111.15(8) ?
O4 Si2 C12 . . 109.29(8) ?
O4 Si2 C13 . . 110.85(9) ?
C12 Si2 C13 . . 109.41(10) ?
O4 Si2 C9 . . 101.65(7) ?
C12 Si2 C9 . . 115.46(8) ?
C13 Si2 C9 . . 109.96(8) ?
C1 O2 C2 . . 110.85(15) ?
Si2 O4 Si1 . . 118.28(8) ?
O1 C1 O2 . . 119.50(18) ?
O1 C1 C7 . . 130.70(19) ?
O2 C1 C7 . . 109.81(16) ?
O3 C2 O2 . . 119.65(17) ?
O3 C2 C3 . . 130.63(19) ?
O2 C2 C3 . . 109.71(16) ?
C2 C3 C7 . . 104.96(15) ?
C2 C3 C4 . . 114.45(14) ?
C7 C3 C4 . . 103.46(14) ?
C2 C3 H3A . . 111.2 ?
C7 C3 H3A . . 111.2 ?
C4 C3 H3A . . 111.2 ?
C5 C4 C8 . . 102.28(14) ?
C5 C4 C3 . . 99.31(14) ?
C8 C4 C3 . . 110.06(14) ?
C5 C4 H4A . . 114.5 ?
C8 C4 H4A . . 114.5 ?
C3 C4 H4A . . 114.5 ?
C4 C5 C6 . . 95.15(13) ?
C4 C5 H5A . . 112.7 ?
C6 C5 H5A . . 112.7 ?
C4 C5 H5B . . 112.7 ?
C6 C5 H5B . . 112.7 ?
H5A C5 H5B . . 110.2 ?
C5 C6 C9 . . 101.53(13) ?
C5 C6 C7 . . 99.69(14) ?
C9 C6 C7 . . 110.38(14) ?
C5 C6 H6A . . 114.5 ?
C9 C6 H6A . . 114.5 ?
C7 C6 H6A . . 114.5 ?
C1 C7 C3 . . 104.57(15) ?
C1 C7 C6 . . 115.23(15) ?
C3 C7 C6 . . 103.91(14) ?
C1 C7 H7A . . 110.9 ?
C3 C7 H7A . . 110.9 ?
C6 C7 H7A . . 110.9 ?
C4 C8 C9 . . 102.53(13) ?
C4 C8 Si1 . . 116.81(12) ?
C9 C8 Si1 . . 109.40(11) ?
C4 C8 H8A . . 109.3 ?
C9 C8 H8A . . 109.3 ?
Si1 C8 H8A . . 109.3 ?
C6 C9 C8 . . 102.71(13) ?
C6 C9 Si2 . . 116.39(12) ?
C8 C9 Si2 . . 109.22(11) ?
C6 C9 H9A . . 109.4 ?
C8 C9 H9A . . 109.4 ?
Si2 C9 H9A . . 109.4 ?
Si1 C10 H10A . . 109.5 ?
Si1 C10 H10B . . 109.5 ?
H10A C10 H10B . . 109.5 ?
Si1 C10 H10C . . 109.5 ?
H10A C10 H10C . . 109.5 ?
H10B C10 H10C . . 109.5 ?
Si1 C11 H11A . . 109.5 ?
Si1 C11 H11B . . 109.5 ?
H11A C11 H11B . . 109.5 ?
Si1 C11 H11C . . 109.5 ?
H11A C11 H11C . . 109.5 ?
H11B C11 H11C . . 109.5 ?
Si2 C12 H12A . . 109.5 ?
Si2 C12 H12B . . 109.5 ?
H12A C12 H12B . . 109.5 ?
Si2 C12 H12C . . 109.5 ?
H12A C12 H12C . . 109.5 ?
H12B C12 H12C . . 109.5 ?
Si2 C13 H13A . . 109.5 ?
Si2 C13 H13B . . 109.5 ?
H13A C13 H13B . . 109.5 ?
Si2 C13 H13C . . 109.5 ?
H13A C13 H13C . . 109.5 ?
H13B C13 H13C . . 109.5 ?

loop_
_geom_bond_atom_site_label_1
_geom_bond_atom_site_label_2
_geom_bond_site_symmetry_2
_geom_bond_distance
_geom_bond_publ_flag
Si1 O4 . 1.6609(14) ?
Si1 C11 . 1.856(2) ?
Si1 C10 . 1.856(2) ?
Si1 C8 . 1.8988(17) ?
Si2 O4 . 1.6547(14) ?
Si2 C12 . 1.8501(18) ?
Si2 C13 . 1.8570(19) ?
Si2 C9 . 1.8977(18) ?
O1 C1 . 1.185(2) ?
O2 C1 . 1.393(2) ?
O2 C2 . 1.396(2) ?
O3 C2 . 1.182(2) ?
C1 C7 . 1.505(3) ?
C2 C3 . 1.499(3) ?
C3 C7 . 1.531(3) ?
C3 C4 . 1.553(2) ?
C3 H3A . 1.0000 ?
C4 C5 . 1.535(2) ?
C4 C8 . 1.551(2) ?
C4 H4A . 1.0000 ?
C5 C6 . 1.536(2) ?
C5 H5A . 0.9900 ?
C5 H5B . 0.9900 ?
C6 C9 . 1.545(2) ?
C6 C7 . 1.553(2) ?
C6 H6A . 1.0000 ?
C7 H7A . 1.0000 ?
C8 C9 . 1.589(2) ?
C8 H8A . 1.0000 ?
C9 H9A . 1.0000 ?
C10 H10A . 0.9800 ?
C10 H10B . 0.9800 ?
C10 H10C . 0.9800 ?
C11 H11A . 0.9800 ?
C11 H11B . 0.9800 ?
C11 H11C . 0.9800 ?
C12 H12A . 0.9800 ?
C12 H12B . 0.9800 ?
C12 H12C . 0.9800 ?
C13 H13A . 0.9800 ?
C13 H13B . 0.9800 ?
C13 H13C . 0.9800 ?

loop_
_geom_hbond_atom_site_label_D
_geom_hbond_atom_site_label_H
_geom_hbond_atom_site_label_A
_geom_hbond_site_symmetry_A
_geom_hbond_distance_DH
_geom_hbond_distance_HA
_geom_hbond_distance_DA
_geom_hbond_angle_DHA
_geom_hbond_publ_flag
C11 H11A O3 4_565 0.98 2.56 3.432(2) 149 y
C12 H12C O3 1_455 0.98 2.57 3.443(2) 149 y

loop_
_geom_torsion_atom_site_label_1
_geom_torsion_atom_site_label_2
_geom_torsion_atom_site_label_3
_geom_torsion_atom_site_label_4
_geom_torsion_site_symmetry_1
_geom_torsion_site_symmetry_2
_geom_torsion_site_symmetry_3
_geom_torsion_site_symmetry_4
_geom_torsion
_geom_torsion_publ_flag
C12 Si2 O4 Si1 . . . . 123.01(10) ?
C13 Si2 O4 Si1 . . . . -116.32(10) ?
C9 Si2 O4 Si1 . . . . 0.51(10) ?
C11 Si1 O4 Si2 . . . . -122.87(10) ?
C10 Si1 O4 Si2 . . . . 115.37(10) ?
C8 Si1 O4 Si2 . . . . -1.94(10) ?
C2 O2 C1 O1 . . . . -177.51(17) ?
C2 O2 C1 C7 . . . . 2.98(19) ?
C1 O2 C2 O3 . . . . 177.48(16) ?
C1 O2 C2 C3 . . . . -3.49(19) ?
O3 C2 C3 C7 . . . . -178.57(19) ?
O2 C2 C3 C7 . . . . 2.54(18) ?
O3 C2 C3 C4 . . . . 68.7(3) ?
O2 C2 C3 C4 . . . . -110.17(17) ?
C2 C3 C4 C5 . . . . 150.76(16) ?
C7 C3 C4 C5 . . . . 37.17(16) ?
C2 C3 C4 C8 . . . . 43.9(2) ?
C7 C3 C4 C8 . . . . -69.65(17) ?
C8 C4 C5 C6 . . . . 55.13(15) ?
C3 C4 C5 C6 . . . . -57.91(15) ?
C4 C5 C6 C9 . . . . -56.45(15) ?
C4 C5 C6 C7 . . . . 56.84(14) ?
O1 C1 C7 C3 . . . . 179.3(2) ?
O2 C1 C7 C3 . . . . -1.26(18) ?
O1 C1 C7 C6 . . . . -67.3(3) ?
O2 C1 C7 C6 . . . . 112.13(17) ?
C2 C3 C7 C1 . . . . -0.75(17) ?
C4 C3 C7 C1 . . . . 119.55(15) ?
C2 C3 C7 C6 . . . . -121.95(14) ?
C4 C3 C7 C6 . . . . -1.66(17) ?
C5 C6 C7 C1 . . . . -148.19(15) ?
C9 C6 C7 C1 . . . . -41.9(2) ?
C5 C6 C7 C3 . . . . -34.41(16) ?
C9 C6 C7 C3 . . . . 71.83(17) ?
C5 C4 C8 C9 . . . . -33.12(15) ?
C3 C4 C8 C9 . . . . 71.70(16) ?
C5 C4 C8 Si1 . . . . 86.45(15) ?
C3 C4 C8 Si1 . . . . -168.72(12) ?
O4 Si1 C8 C4 . . . . -113.01(13) ?
C11 Si1 C8 C4 . . . . 5.26(15) ?
C10 Si1 C8 C4 . . . . 131.21(14) ?
O4 Si1 C8 C9 . . . . 2.82(12) ?
C11 Si1 C8 C9 . . . . 121.09(12) ?
C10 Si1 C8 C9 . . . . -112.96(12) ?
C5 C6 C9 C8 . . . . 36.63(15) ?
C7 C6 C9 C8 . . . . -68.39(17) ?
C5 C6 C9 Si2 . . . . -82.62(15) ?
C7 C6 C9 Si2 . . . . 172.36(12) ?
C4 C8 C9 C6 . . . . -2.16(15) ?
Si1 C8 C9 C6 . . . . -126.78(11) ?
C4 C8 C9 Si2 . . . . 121.97(11) ?
Si1 C8 C9 Si2 . . . . -2.65(13) ?
O4 Si2 C9 C6 . . . . 117.15(13) ?
C12 Si2 C9 C6 . . . . -1.00(16) ?
C13 Si2 C9 C6 . . . . -125.37(14) ?
O4 Si2 C9 C8 . . . . 1.49(12) ?
C12 Si2 C9 C8 . . . . -116.66(12) ?
C13 Si2 C9 C8 . . . . 118.97(12) ?
